data_7110697
loop_
_publ_author_name
'Jaunky, Wojciech'
'Hosseini, Mir Wais'
'Planeix, Jean Marc'
'Cian, Andr\'e De'
'Kyritsakas, Nathalie'
'Fischer, Jean'

_publ_section_title
;
 Molecular braids: quintuple helical hydrogen bonded molecular
 network&#x2020;
;
_journal_issue 22
_journal_name_full 'Chemical Communications'
_journal_page_first 2313
_journal_paper_doi 10.1039/a906728k
_journal_year 1999
_chemical_formula_moiety 'C68 H68 Cl12 N8 O4'
_chemical_formula_sum 'C68 H68 Cl12 N8 O4'
_chemical_formula_weight 1486.79
_chemical_name_systematic ' ?'
_space_group_IT_number 88
_symmetry_cell_setting tetragonal
_symmetry_space_group_name_Hall '-I 4ad'
_symmetry_space_group_name_H-M 'I 41/a :2'
_cell_angle_alpha 90
_cell_angle_beta 90
_cell_angle_gamma 90
_cell_formula_units_Z 4
_cell_length_a 17.3435(6)
_cell_length_b 17.3435(6)
_cell_length_c 24.104(1)
_cell_measurement_reflns_used 14248
_cell_measurement_temperature 173
_cell_measurement_theta_max 32.0
_cell_measurement_theta_min 1.4
_cell_volume 7250.4(5)
_computing_publication_material CIFGEN_IN_OpenMoleN_(_1997)
_computing_structure_refinement LSFM_OpenMoleN_(_1997)
_computing_structure_solution Direct_methods_(SIR,_Burla_et_al.,_1989)
_diffrn_ambient_temperature 173
_diffrn_measurement_details
;
  14248 reflections were collected using program Collect
 ("Collect" Data collection software, Nonius B.V., 1998)
 The conditions were as follow : crystal to detector distance =  39. mm.
 Scan angle =  2.0 deg 1 scans of  150 sec per frame.
 Data collection was divided into  1 sets
 with the following starting angles and number of frames :

 Set 1 Theta =    9.59 Omega =  180.00 Kappa =    0.00   64 frames
 Friedel pairs were not averaged. Internal R = 0.06
;
_diffrn_measurement_device_type KappaCCD
_diffrn_measurement_method '\p scans'
_diffrn_radiation_monochromator graphite
_diffrn_radiation_type Mo-K\a
_diffrn_radiation_wavelength 0.71073
_diffrn_reflns_av_R_equivalents 0
_diffrn_reflns_av_sigmaI/netI 0.333
_diffrn_reflns_limit_h_max 24
_diffrn_reflns_limit_h_min 0
_diffrn_reflns_limit_k_max 17
_diffrn_reflns_limit_k_min -17
_diffrn_reflns_limit_l_max 35
_diffrn_reflns_limit_l_min 0
_diffrn_reflns_number 14248
_diffrn_reflns_theta_max 31.99
_diffrn_reflns_theta_min 2.5
_diffrn_source xray_tube
_diffrn_standards_decay_% 0
_exptl_absorpt_coefficient_mu 0.510
_exptl_absorpt_correction_type none
_exptl_crystal_colour yellow
_exptl_crystal_density_diffrn 1.36
_exptl_crystal_density_method none
_exptl_crystal_description prism
_exptl_crystal_F_000 3072
_exptl_crystal_size_max 0.20
_exptl_crystal_size_mid 0.18
_exptl_crystal_size_min 0.15
_refine_diff_density_max 0.373
_refine_diff_density_min -0.102
_refine_ls_extinction_method none
_refine_ls_goodness_of_fit_all 2.483
_refine_ls_goodness_of_fit_ref 1.414
_refine_ls_hydrogen_treatment noref
_refine_ls_matrix_type full
_refine_ls_number_constraints 0
_refine_ls_number_parameters 208
_refine_ls_number_reflns 2474
_refine_ls_number_restraints 0
_refine_ls_R_factor_all 0.183
_refine_ls_R_factor_gt 0.067
_refine_ls_shift/esd_mean 0.000
_refine_ls_shift/su_max 0.003
_refine_ls_structure_factor_coef F
_refine_ls_weighting_details 'w = 4Fo^2^/(\s^2^(Fo^2^)+0.0004 Fo^4^)+1.0'
_refine_ls_weighting_scheme calc
_refine_ls_wR_factor_all 0.140
_refine_ls_wR_factor_ref 0.079
_reflns_number_gt 2474
_reflns_number_total 5968
_reflns_threshold_expression >3.0\s(I)
_cod_data_source_file 906728ksup1.cif
_cod_data_source_block st410
_cod_depositor_comments
;
The following automatic conversions were performed:

'_refine_ls_weighting_scheme' value '4Fo^2^/(\s^2^(Fo^2^)+0.0004
Fo^4^)+1.0' was changed to 'calc'. New tag
'_refine_ls_weighting_details' was created. The value of the new tag
was set to 'w = 4Fo^2^/(\s^2^(Fo^2^)+0.0004 Fo^4^)+1.0'.

Automatic conversion script
Id: cif_fix_values 3143 2015-03-26 13:38:13Z robertas 
;
_cod_original_cell_volume 7250.4(9)
_cod_original_sg_symbol_H-M 'I 41/a'
_cod_database_code 7110697

loop_
_symmetry_equiv_pos_as_xyz
x,y,z
1/2-x,-y,1/2+z
3/4-y,1/4+x,1/4+z
3/4+y,3/4-x,3/4+z
-x,-y,-z
1/2+x,+y,1/2-z
3/4+y,1/4-x,1/4-z
3/4-y,3/4+x,3/4-z
1/2+x,1/2+y,1/2+z
-x,1/2-y,+z
1/4-y,3/4+x,3/4+z
1/4+y,1/4-x,1/4+z
1/2-x,1/2-y,1/2-z
+x,1/2+y,-z
1/4+y,3/4-x,3/4-z
1/4-y,1/4+x,1/4-z

loop_
_atom_site_label
_atom_site_fract_x
_atom_site_fract_y
_atom_site_fract_z
_atom_site_U_iso_or_equiv
_atom_site_adp_type
_atom_site_calc_flag
_atom_site_calc_attached_atom
_atom_site_type_symbol
C1 0.9439(2) 0.0940(2) 0.0947(2) 0.023(2) Uani ? ? C
C2 0.8874(2) 0.1384(2) 0.1205(2) 0.023(2) Uani ? ? C
C3 0.8451(2) 0.1937(2) 0.0911(2) 0.022(2) Uani ? ? C
C4 0.8553(2) 0.1988(2) 0.0342(2) 0.026(2) Uani ? ? C
C5 0.9081(2) 0.1519(2) 0.0073(2) 0.026(2) Uani ? ? C
C6 0.9531(2) 0.1011(2) 0.0377(2) 0.025(2) Uani ? ? C
O 0.8747(1) 0.1289(1) 0.1770(1) 0.026(1) Uani ? ? O
C7 0.8165(2) 0.0723(2) 0.1890(2) 0.034(2) Uani ? ? C
C8 0.8100(3) 0.0629(3) 0.2507(2) 0.043(2) Uani ? ? C
C9 0.7480(3) 0.0053(3) 0.2669(2) 0.050(3) Uani ? ? C
N1 0.9146(2) 0.1554(2) -0.0518(1) 0.028(2) Uani ? ? N
C10 0.9813(2) 0.1564(2) -0.0720(2) 0.030(2) Uani ? ? C
C11 0.9963(3) 0.1503(2) -0.1323(2) 0.030(2) Uani ? ? C
C12 1.0705(3) 0.1542(3) -0.1523(2) 0.041(2) Uani ? ? C
C13 1.0835(3) 0.1445(3) -0.2079(2) 0.054(3) Uani ? ? C
N2 1.0287(3) 0.1311(2) -0.2448(2) 0.052(2) Uani ? ? N
C14 0.9560(3) 0.1277(3) -0.2251(2) 0.049(3) Uani ? ? C
C15 0.9365(3) 0.1369(3) -0.1704(2) 0.040(2) Uani ? ? C
C16 0.9988(2) 0.0444(2) 0.1284(2) 0.025(2) Uani ? ? C
C17 0.6814(3) 0.2827(3) -0.1212(2) 0.050(3) Uani ? ? C
CL1 0.76019(7) 0.22518(8) -0.10201(6) 0.0558(7) Uani ? ? Cl
CL2 0.71095(9) 0.37471(9) -0.14170(8) 0.0722(9) Uani ? ? Cl
CL3 0.6257(1) 0.2407(1) -0.17205(8) 0.099(1) Uani ? ? Cl
H1 0.8258 0.2348 0.0134 0.0338 Uiso calc C4 H
H2 0.9907 0.0706 0.0192 0.0321 Uiso calc C6 H
H3 0.8304 0.0245 0.1727 0.0443 Uiso calc C7 H
H4 0.7684 0.0889 0.1744 0.0443 Uiso calc C7 H
H5 0.7978 0.1114 0.2667 0.0557 Uiso calc C8 H
H6 0.8581 0.0454 0.2648 0.0557 Uiso calc C8 H
H7 0.7459 0.0011 0.3062 0.0652 Uiso calc C9 H
H8 0.6995 0.0224 0.2533 0.0652 Uiso calc C9 H
H9 0.7598 -0.0436 0.2513 0.0652 Uiso calc C9 H
H10 1.0240 0.1613 -0.0476 0.0405 Uiso calc C10 H
H11 1.1123 0.1636 -0.1277 0.0540 Uiso calc C12 H
H12 1.1352 0.1475 -0.2207 0.0701 Uiso calc C13 H
H13 0.9156 0.1183 -0.2508 0.0672 Uiso calc C14 H
H14 0.8843 0.1342 -0.1587 0.0523 Uiso calc C15 H
H15 1.0258 0.0106 0.1043 0.0327 Uiso calc C16 H
H16 0.9703 0.0150 0.1546 0.0327 Uiso calc C16 H
H17 0.6502 0.2875 -0.0890 0.0658 Uiso calc C17 H

loop_
_atom_site_aniso_label
_atom_site_aniso_U_11
_atom_site_aniso_U_22
_atom_site_aniso_U_33
_atom_site_aniso_U_12
_atom_site_aniso_U_13
_atom_site_aniso_U_23
_atom_site_aniso_type_symbol
C1 0.022(2) 0.018(2) 0.029(2) -0.004(1) -0.004(2) -0.001(2) C
C2 0.024(2) 0.024(2) 0.022(2) -0.007(1) -0.004(2) -0.002(2) C
C3 0.017(2) 0.024(2) 0.028(2) -0.005(1) -0.003(2) -0.003(2) C
C4 0.025(2) 0.025(2) 0.028(2) -0.001(2) -0.006(2) 0.000(2) C
C5 0.027(2) 0.024(2) 0.027(2) -0.002(2) -0.003(2) -0.003(2) C
C6 0.024(2) 0.021(2) 0.029(2) -0.000(1) 0.000(2) -0.004(2) C
O 0.026(1) 0.027(1) 0.026(1) -0.005(1) -0.001(1) 0.001(1) O
C7 0.030(2) 0.033(2) 0.040(2) -0.006(2) -0.000(2) 0.003(2) C
C8 0.047(3) 0.043(2) 0.038(2) -0.004(2) 0.011(2) 0.002(2) C
C9 0.047(3) 0.050(3) 0.054(3) -0.003(2) 0.019(2) 0.005(2) C
N1 0.033(2) 0.027(2) 0.024(2) 0.005(1) -0.002(1) -0.001(1) N
C10 0.041(2) 0.024(2) 0.029(2) -0.001(2) -0.005(2) -0.000(2) C
C11 0.047(2) 0.018(2) 0.031(2) 0.003(2) 0.006(2) 0.001(2) C
C12 0.048(2) 0.034(2) 0.042(2) -0.006(2) 0.008(2) -0.002(2) C
C13 0.055(3) 0.048(3) 0.058(3) -0.005(2) 0.019(3) -0.002(3) C
N2 0.071(3) 0.056(2) 0.036(2) 0.001(2) 0.015(2) 0.000(2) N
C14 0.071(3) 0.054(3) 0.030(2) 0.012(3) -0.004(2) 0.002(2) C
C15 0.047(2) 0.040(2) 0.033(2) 0.011(2) 0.001(2) 0.005(2) C
C16 0.028(2) 0.019(2) 0.028(2) -0.002(2) 0.001(2) 0.001(2) C
C17 0.045(3) 0.065(3) 0.042(3) -0.006(2) -0.009(2) 0.014(2) C
CL1 0.0480(7) 0.0651(8) 0.0557(7) 0.0077(6) -0.0027(6) 0.0085(7) Cl
CL2 0.0643(8) 0.0557(8) 0.105(1) -0.0059(7) -0.0124(9) 0.0109(8) Cl
CL3 0.133(1) 0.078(1) 0.094(1) -0.026(1) -0.0705(8) 0.0139(9) Cl

loop_
_atom_type_symbol
_atom_type_scat_dispersion_real
_atom_type_scat_dispersion_imag
_atom_type_scat_source
C 0.002 0.002 International_Tables_Vol_IV_Table_2.3.1
H 0.000 0.000 International_Tables_Vol_IV_Table_2.3.1
Cl 0.132 0.159 International_Tables_Vol_IV_Table_2.3.1
N 0.004 0.003 International_Tables_Vol_IV_Table_2.3.1
O 0.008 0.006 International_Tables_Vol_IV_Table_2.3.1

loop_
_geom_angle_atom_site_label_1
_geom_angle_atom_site_label_2
_geom_angle_atom_site_label_3
_geom_angle
_geom_angle_site_symmetry_3
C2 C1 C6 118.2(3) .
C2 C1 C16 121.1(3) .
C6 C1 C16 120.4(3) .
C1 C2 C3 121.4(3) .
C1 C2 O 118.9(3) .
C3 C2 O 119.7(3) .
C2 C3 C4 118.6(3) .
C2 C3 C16 120.5(3) 7_565
C4 C3 C16 120.8(3) 7_565
C3 C4 C5 120.6(3) .
C4 C5 C6 119.9(4) .
C4 C5 N1 119.5(3) .
C6 C5 N1 120.6(3) .
C1 C6 C5 121.0(3) .
C2 O C7 113.0(3) .
O C7 C8 109.2(3) .
C7 C8 C9 112.3(4) .
C5 N1 C10 117.5(3) .
N1 C10 C11 122.9(4) .
C10 C11 C12 120.3(4) .
C10 C11 C15 121.7(4) .
C12 C11 C15 118.0(4) .
C11 C12 C13 119.4(4) .
C12 C13 N2 124.2(5) .
C13 N2 C14 116.2(4) .
N2 C14 C15 124.4(5) .
C11 C15 C14 117.8(4) .
CL1 C17 CL2 111.5(3) .
CL1 C17 CL3 112.6(3) .
CL2 C17 CL3 110.4(3) .

loop_
_geom_bond_atom_site_label_1
_geom_bond_atom_site_label_2
_geom_bond_distance
_geom_bond_site_symmetry_2
C1 C2 1.392(5) .
C1 C6 1.390(5) .
C1 C16 1.519(5) .
C2 C3 1.400(5) .
C2 O 1.389(5) .
C3 C4 1.385(5) .
C3 C16 1.519(5) 7_565
C4 C5 1.386(5) .
C5 C6 1.386(5) .
C5 N1 1.429(5) .
O C7 1.438(5) .
C7 C8 1.500(6) .
C8 C9 1.518(7) .
N1 C10 1.256(5) .
C10 C11 1.479(6) .
C11 C12 1.375(6) .
C11 C15 1.404(6) .
C12 C13 1.370(7) .
C13 N2 1.323(7) .
N2 C14 1.349(7) .
C14 C15 1.370(7) .
C17 CL1 1.753(5) .
C17 CL2 1.748(6) .
C17 CL3 1.723(5) .
